data_2202065
loop_
_publ_author_name
'H\'ector Novoa de Armas'
'Oswald M. Peeters'
'Norbert M. Blaton'
'Camiel J. De Ranter'
'Margarita Su\'arez Navarro'
'Esperanza Salfr\'an Solano'
'Yamila Verdecia Reyes'
'Estael Ochoa Rodr\'iguez'

_publ_section_title
;
 4-(4-Bromophenyl)-2,5-diethoxycarbonyl-6-methylthieno[2,3-<i>b</i>]pyridine
;
_journal_issue 3
_journal_name_full 'Acta Crystallographica Section E'
_journal_page_first o384
_journal_page_last o386
_journal_paper_doi 10.1107/S1600536803004100
_journal_volume 59
_journal_year 2003
_chemical_formula_iupac 'C20 H18 Br1 N1 O4 S1'
_chemical_formula_moiety 'C20 H18 Br1 N1 O4 S1'
_chemical_formula_sum 'C20 H18 Br N O4 S'
_chemical_formula_weight 448.32
_chemical_name_systematic
;
Diethyl 4-(4-bromophenyl)-6-methylthieno[2,3-b]pyridine-2,5-dicarboxylate
;
_space_group_IT_number 19
_symmetry_cell_setting orthorhombic
_symmetry_space_group_name_Hall 'P 2ac 2ab'
_symmetry_space_group_name_H-M 'P 21 21 21'
_cell_angle_alpha 90.00
_cell_angle_beta 90.00
_cell_angle_gamma 90.00
_cell_formula_units_Z 8
_cell_length_a 7.8114(6)
_cell_length_b 11.2988(6)
_cell_length_c 45.353(2)
_cell_measurement_reflns_used 67
_cell_measurement_temperature 293
_cell_measurement_theta_max 33.08
_cell_measurement_theta_min 1.93
_cell_volume 4002.8(4)
_computing_cell_refinement XSCANS
_computing_data_collection 'XSCANS (Siemens, 1996)'
_computing_data_reduction XSCANS
_computing_molecular_graphics 'DIAMOND (Bergerhoff, 1996)'
_computing_publication_material 'PARST (Nardelli, 1995), PARSTCIF (Nardelli, 1991) and PLATON (Spek, 1990)'
_computing_structure_refinement 'SHELXL97 (Sheldrick, 1997)'
_computing_structure_solution 'SIR92 (Altomare et al, 1994)'
_diffrn_measurement_device_type 'Siemens P4 four-circle'
_diffrn_measurement_method \w/2\q
_diffrn_radiation_type 'Cu K\a'
_diffrn_radiation_wavelength 1.54180
_diffrn_reflns_av_R_equivalents .0375
_diffrn_reflns_limit_h_max 9
_diffrn_reflns_limit_h_min -1
_diffrn_reflns_limit_k_max 13
_diffrn_reflns_limit_k_min -1
_diffrn_reflns_limit_l_max 54
_diffrn_reflns_limit_l_min -1
_diffrn_reflns_number 5061
_diffrn_reflns_theta_max 69.18
_diffrn_standards_decay_% 3.6
_diffrn_standards_interval_count 100
_diffrn_standards_number 3
_exptl_absorpt_coefficient_mu 3.990
_exptl_absorpt_correction_T_max .645
_exptl_absorpt_correction_T_min .126
_exptl_absorpt_correction_type '\y scan'
_exptl_absorpt_process_details '(North et al., 1968) and XEMP (Siemens, 1989)'
_exptl_crystal_colour 'pale yellow'
_exptl_crystal_density_diffrn 1.488
_exptl_crystal_density_method 'not measured'
_exptl_crystal_description prism
_exptl_crystal_F_000 1824
_exptl_crystal_size_max .44
_exptl_crystal_size_mid .38
_exptl_crystal_size_min .11
_refine_diff_density_max .55
_refine_diff_density_min -.34
_refine_ls_abs_structure_details 'Flack (1983), 433 Friedel pairs [OK?]'
_refine_ls_abs_structure_Flack -0.02(2)
_refine_ls_extinction_method none
_refine_ls_goodness_of_fit_all 1.045
_refine_ls_goodness_of_fit_ref 1.045
_refine_ls_hydrogen_treatment constr
_refine_ls_matrix_type full
_refine_ls_number_parameters 493
_refine_ls_number_reflns 4714
_refine_ls_R_factor_all .0498
_refine_ls_R_factor_gt .0456
_refine_ls_shift/su_max .001
_refine_ls_structure_factor_coef Fsqd
_refine_ls_weighting_details 'w = 1/[\s^2^(Fo^2^)+(.0862P)^2^+1.0278P] where P = (Fo^2^+2Fc^2^)/3'
_refine_ls_weighting_scheme calc
_refine_ls_wR_factor_all .1324
_refine_ls_wR_factor_ref .1324
_reflns_number_gt 4275
_reflns_number_total 4714
_reflns_threshold_expression F^2^>2\s(F^2^)
_cod_data_source_file na6206.cif
_cod_data_source_block I
_cod_original_formula_sum 'C20 H18 Br1 N1 O4 S1'
_cod_database_code 2202065
_cod_database_fobs_code 2202065

loop_
_symmetry_equiv_pos_as_xyz
x,y,z
1/2-x,-y,1/2+z
1/2+x,1/2-y,-z
-x,1/2+y,1/2-z

loop_
_atom_site_aniso_label
_atom_site_aniso_U_11
_atom_site_aniso_U_22
_atom_site_aniso_U_33
_atom_site_aniso_U_12
_atom_site_aniso_U_13
_atom_site_aniso_U_23
Br1 0.1741(9) 0.1560(9) 0.0936(5) -0.0159(8) 0.0029(6) 0.0519(5)
S1 0.0728(7) 0.0558(5) 0.0703(6) 0.0056(7) -0.0068(6) 0.0010(5)
O22 0.115(3) 0.099(3) 0.069(2) 0.027(3) 0.001(2) -0.0081(19)
O23 0.118(3) 0.074(2) 0.074(2) 0.029(3) -0.011(2) -0.0126(17)
O52 0.071(2) 0.076(2) 0.160(4) 0.017(2) 0.016(3) -0.005(3)
O53 0.079(2) 0.0578(19) 0.144(4) -0.003(2) 0.027(3) -0.009(2)
N7 0.063(2) 0.061(2) 0.067(2) -0.002(2) -0.0032(19) 0.0022(18)
C2 0.059(3) 0.061(2) 0.071(2) -0.003(2) -0.008(2) -0.009(2)
C3 0.065(3) 0.063(2) 0.062(2) -0.004(3) -0.002(2) -0.0007(19)
C3A 0.058(2) 0.058(2) 0.064(2) -0.003(2) -0.003(2) 0.0014(19)
C4 0.054(2) 0.061(2) 0.068(3) 0.001(2) -0.001(2) 0.002(2)
C5 0.057(2) 0.058(2) 0.074(3) -0.003(2) 0.000(2) 0.006(2)
C6 0.058(3) 0.066(3) 0.065(2) -0.002(3) 0.000(2) -0.003(2)
C7A 0.055(2) 0.054(2) 0.065(2) -0.003(2) -0.008(2) 0.0002(19)
C21 0.070(3) 0.067(3) 0.078(3) 0.006(3) -0.018(3) -0.009(2)
C24 0.257(13) 0.100(5) 0.095(4) 0.095(8) -0.025(7) -0.029(4)
C25 0.148(8) 0.117(6) 0.188(9) 0.062(7) -0.058(8) -0.069(6)
C41 0.067(3) 0.056(2) 0.071(3) 0.001(3) 0.005(2) 0.004(2)
C42 0.076(3) 0.068(3) 0.079(3) 0.000(3) 0.009(3) 0.003(2)
C43 0.102(5) 0.082(3) 0.082(3) -0.017(4) 0.017(3) 0.005(3)
C44 0.116(5) 0.084(4) 0.076(3) -0.002(4) -0.007(4) 0.017(3)
C45 0.101(5) 0.098(4) 0.093(4) 0.007(4) -0.007(4) 0.027(4)
C46 0.077(3) 0.081(3) 0.091(4) 0.006(3) 0.007(3) 0.019(3)
C51 0.070(3) 0.059(2) 0.076(3) 0.002(3) 0.007(3) 0.001(2)
C54 0.137(7) 0.051(3) 0.173(8) -0.008(4) 0.049(6) -0.007(4)
C55 0.128(7) 0.093(5) 0.186(9) -0.023(5) 0.062(7) -0.040(6)
C61 0.086(3) 0.077(3) 0.072(3) 0.010(3) 0.008(3) -0.002(3)
Br2 0.1181(5) 0.0744(3) 0.0779(3) 0.0095(4) 0.0058(4) 0.0190(3)
S31 0.0799(8) 0.0889(8) 0.0578(5) -0.0076(9) -0.0048(6) 0.0109(6)
O322 0.140(4) 0.098(3) 0.087(3) 0.006(4) 0.023(3) -0.015(2)
O323 0.103(3) 0.129(3) 0.060(2) 0.004(3) 0.014(2) -0.001(2)
O352 0.108(3) 0.084(2) 0.086(2) -0.012(3) 0.010(2) -0.022(2)
O353 0.074(2) 0.088(2) 0.0706(19) -0.010(2) 0.0173(17) -0.0043(18)
N37 0.064(2) 0.070(2) 0.074(2) 0.001(2) -0.006(2) 0.007(2)
C32 0.067(3) 0.086(3) 0.058(2) -0.015(3) -0.003(2) -0.006(2)
C33 0.065(3) 0.069(2) 0.057(2) -0.003(3) 0.000(2) -0.001(2)
C33A 0.054(2) 0.061(2) 0.061(2) -0.005(2) -0.006(2) 0.0018(19)
C34 0.057(2) 0.057(2) 0.060(2) -0.009(2) -0.006(2) -0.0004(19)
C35 0.055(2) 0.058(2) 0.067(2) -0.005(2) -0.004(2) 0.001(2)
C36 0.053(2) 0.061(2) 0.077(3) -0.005(2) -0.008(2) 0.004(2)
C37A 0.054(2) 0.072(3) 0.069(3) -0.006(3) -0.008(2) 0.011(2)
C321 0.081(4) 0.115(5) 0.058(3) -0.009(4) 0.000(3) -0.014(3)
C324 0.125(6) 0.151(7) 0.060(3) 0.002(6) 0.013(4) -0.011(4)
C325 0.121(6) 0.175(9) 0.092(4) 0.001(7) 0.035(5) 0.015(5)
C341 0.061(3) 0.057(2) 0.054(2) 0.005(2) 0.002(2) -0.0005(18)
C342 0.065(3) 0.061(2) 0.064(2) 0.001(3) -0.004(2) 0.000(2)
C343 0.073(3) 0.058(2) 0.070(3) 0.002(3) -0.001(3) -0.001(2)
C344 0.069(3) 0.063(2) 0.060(2) 0.009(3) 0.011(2) 0.007(2)
C345 0.082(3) 0.076(3) 0.054(2) 0.005(3) -0.007(2) 0.001(2)
C346 0.071(3) 0.067(3) 0.060(2) -0.002(3) -0.004(2) -0.003(2)
C351 0.069(3) 0.061(3) 0.073(3) 0.006(3) -0.002(3) -0.001(2)
C354 0.115(5) 0.109(4) 0.082(3) -0.014(5) 0.042(4) -0.003(3)
C355 0.155(8) 0.112(5) 0.124(6) -0.018(6) 0.059(6) 0.017(5)
C361 0.075(3) 0.066(3) 0.101(4) 0.013(3) 0.007(3) 0.006(3)

loop_
_atom_site_label
_atom_site_fract_x
_atom_site_fract_y
_atom_site_fract_z
_atom_site_U_iso_or_equiv
_atom_site_thermal_displace_type
_atom_site_calc_flag
_atom_site_refinement_flags
_atom_site_occupancy
_atom_site_type_symbol
Br1 -0.33858(17) -0.42736(10) 0.50083(2) 0.1412(5) Uani . . 1 Br
S1 -0.41873(18) 0.18093(10) 0.36218(3) 0.0663(3) Uani . . 1 S
O22 -0.5877(7) 0.2323(4) 0.44290(9) 0.0943(16) Uani . . 1 O
O23 -0.5787(7) 0.3471(3) 0.40274(8) 0.0887(14) Uani . . 1 O
O52 -0.0443(6) -0.3481(4) 0.35038(12) 0.1023(16) Uani . . 1 O
O53 -0.3188(6) -0.3856(3) 0.35786(11) 0.0936(16) Uani . . 1 O
N7 -0.2816(5) -0.0040(4) 0.33342(9) 0.0637(12) Uani . . 1 N
C2 -0.4706(6) 0.1558(4) 0.39884(11) 0.0637(14) Uani . . 1 C
C3 -0.4302(7) 0.0454(4) 0.40800(10) 0.0633(14) Uani . . 1 C
C3A -0.3582(6) -0.0257(4) 0.38542(10) 0.0600(12) Uani . . 1 C
C4 -0.3034(6) -0.1446(4) 0.38537(11) 0.0610(14) Uani . . 1 C
C5 -0.2392(7) -0.1879(4) 0.35878(11) 0.0630(14) Uani . . 1 C
C6 -0.2304(7) -0.1161(4) 0.33337(11) 0.0630(16) Uani . . 1 C
C7A -0.3427(6) 0.0362(4) 0.35873(10) 0.0580(12) Uani . . 1 C
C21 -0.5506(8) 0.2468(4) 0.41730(12) 0.0717(17) Uani . . 1 C
C24 -0.6519(17) 0.4452(7) 0.41891(17) 0.151(5) Uani . . 1 C
C25 -0.7378(14) 0.5211(8) 0.4026(3) 0.151(4) Uani . . 1 C
C41 -0.3128(7) -0.2156(4) 0.41260(11) 0.0647(16) Uani . . 1 C
C42 -0.4654(8) -0.2206(5) 0.42859(12) 0.0743(17) Uani . . 1 C
C43 -0.4702(10) -0.2844(6) 0.45504(13) 0.089(2) Uani . . 1 C
C44 -0.3295(11) -0.3425(6) 0.46469(13) 0.092(2) Uani . . 1 C
C45 -0.1782(10) -0.3402(7) 0.44889(15) 0.097(3) Uani . . 1 C
C46 -0.1711(9) -0.2788(5) 0.42313(14) 0.0830(19) Uani . . 1 C
C51 -0.1856(8) -0.3143(5) 0.35567(12) 0.0683(16) Uani . . 1 C
C54 -0.2889(13) -0.5117(5) 0.3523(2) 0.120(4) Uani . . 1 C
C55 -0.3419(13) -0.5361(7) 0.3208(2) 0.136(4) Uani . . 1 C
C61 -0.1697(8) -0.1641(5) 0.30409(12) 0.0783(17) Uani . . 1 C
Br2 0.06744(11) 0.55843(5) 0.269920(10) 0.0901(2) Uani . . 1 Br
S31 0.0557(2) 0.00165(13) 0.42374(3) 0.0755(4) Uani . . 1 S
O322 -0.1490(8) 0.3131(5) 0.43865(10) 0.1083(19) Uani . . 1 O
O323 -0.1368(6) 0.1431(5) 0.46433(8) 0.0973(16) Uani . . 1 O
O352 0.2418(7) -0.0783(4) 0.28160(9) 0.0927(14) Uani . . 1 O
O353 0.3825(5) 0.0862(4) 0.29401(8) 0.0775(11) Uani . . 1 O
N37 0.1958(6) -0.1058(4) 0.37676(9) 0.0693(12) Uani . . 1 N
C32 -0.0156(7) 0.1447(5) 0.41804(10) 0.0703(16) Uani . . 1 C
C33 0.0110(7) 0.1842(5) 0.39014(10) 0.0637(14) Uani . . 1 C
C33A 0.0929(6) 0.0976(4) 0.37190(10) 0.0587(12) Uani . . 1 C
C34 0.1414(6) 0.1009(4) 0.34210(10) 0.0580(12) Uani . . 1 C
C35 0.2141(6) -0.0009(4) 0.33037(11) 0.0600(12) Uani . . 1 C
C36 0.2390(7) -0.1032(4) 0.34825(12) 0.0637(14) Uani . . 1 C
C37A 0.1238(6) -0.0082(5) 0.38743(11) 0.0650(16) Uani . . 1 C
C321 -0.1073(9) 0.2117(7) 0.44131(12) 0.085(2) Uani . . 1 C
C324 -0.2358(12) 0.1900(9) 0.48857(13) 0.112(3) Uani . . 1 C
C325 -0.3370(12) 0.0929(10) 0.50094(17) 0.129(4) Uani . . 1 C
C341 0.1170(6) 0.2115(4) 0.32473(9) 0.0573(14) Uani . . 1 C
C342 0.1867(7) 0.3172(4) 0.33473(10) 0.0633(14) Uani . . 1 C
C343 0.1701(7) 0.4210(4) 0.31865(11) 0.0670(16) Uani . . 1 C
C344 0.0841(7) 0.4161(4) 0.29223(10) 0.0640(14) Uani . . 1 C
C345 0.0091(8) 0.3141(5) 0.28213(10) 0.0707(16) Uani . . 1 C
C346 0.0250(7) 0.2120(4) 0.29848(10) 0.0660(16) Uani . . 1 C
C351 0.2794(7) -0.0040(5) 0.29931(11) 0.0677(17) Uani . . 1 C
C354 0.4483(11) 0.0973(7) 0.26427(14) 0.102(2) Uani . . 1 C
C355 0.5115(14) 0.2144(7) 0.2601(2) 0.130(4) Uani . . 1 C
C361 0.3197(8) -0.2150(5) 0.33647(14) 0.0807(19) Uani . . 1 C
H3 -0.44778 0.01880 0.42717 0.0760 Uiso . . 1 H
H24A -0.72797 0.41405 0.43392 0.1805 Uiso . . 1 H
H24B -0.56033 0.48722 0.42888 0.1805 Uiso . . 1 H
H25A -0.66663 0.54778 0.38662 0.2264 Uiso . . 1 H
H25B -0.77128 0.58764 0.41439 0.2264 Uiso . . 1 H
H25C -0.83796 0.48327 0.39472 0.2264 Uiso . . 1 H
H42 -0.56273 -0.18191 0.42175 0.0895 Uiso . . 1 H
H43 -0.57062 -0.28688 0.46603 0.1063 Uiso . . 1 H
H45 -0.08220 -0.38020 0.45581 0.1166 Uiso . . 1 H
H46 -0.07017 -0.27883 0.41227 0.0995 Uiso . . 1 H
H54A -0.35586 -0.55957 0.36576 0.1441 Uiso . . 1 H
H54B -0.16879 -0.53067 0.35501 0.1441 Uiso . . 1 H
H55A -0.46452 -0.53679 0.31954 0.2033 Uiso . . 1 H
H55B -0.29779 -0.61164 0.31480 0.2033 Uiso . . 1 H
H55C -0.29697 -0.47545 0.30820 0.2033 Uiso . . 1 H
H61A -0.21045 -0.11413 0.28847 0.1174 Uiso . . 1 H
H61B -0.21315 -0.24280 0.30139 0.1174 Uiso . . 1 H
H61C -0.04681 -0.16578 0.30380 0.1174 Uiso . . 1 H
H32A -0.31063 0.25263 0.48166 0.1344 Uiso . . 1 H
H32B -0.16023 0.22248 0.50350 0.1344 Uiso . . 1 H
H32C -0.41961 0.06696 0.48665 0.1936 Uiso . . 1 H
H32D -0.39517 0.11974 0.51834 0.1936 Uiso . . 1 H
H32E -0.26266 0.02825 0.50592 0.1936 Uiso . . 1 H
H33 -0.02044 0.25913 0.38361 0.0764 Uiso . . 1 H
H35A 0.53967 0.04057 0.26115 0.1222 Uiso . . 1 H
H35B 0.35800 0.08110 0.25016 0.1222 Uiso . . 1 H
H35C 0.42373 0.27037 0.26508 0.1954 Uiso . . 1 H
H35D 0.54393 0.22480 0.23984 0.1954 Uiso . . 1 H
H35E 0.60930 0.22678 0.27251 0.1954 Uiso . . 1 H
H36A 0.37013 -0.25858 0.35244 0.1208 Uiso . . 1 H
H36B 0.40669 -0.19490 0.32238 0.1208 Uiso . . 1 H
H36C 0.23372 -0.26266 0.32710 0.1208 Uiso . . 1 H
H342 0.24571 0.31836 0.35254 0.0757 Uiso . . 1 H
H343 0.21577 0.49176 0.32555 0.0805 Uiso . . 1 H
H345 -0.05161 0.31389 0.26449 0.0849 Uiso . . 1 H
H346 -0.02641 0.14265 0.29190 0.0793 Uiso . . 1 H

loop_
_atom_type_symbol
_atom_type_scat_dispersion_real
_atom_type_scat_dispersion_imag
_atom_type_scat_source
C .0181 .0091 'International Tables for Crystallography (Vol. C)'
H .0000 .0000 'International Tables for Crystallography (Vol. C)'
N .0311 .0180 'International Tables for Crystallography (Vol. C)'
O .0492 .0322 'International Tables for Crystallography (Vol. C)'
S .3331 .5567 'International Tables for Crystallography (Vol. C)'
Br -.6763 1.2805 'International Tables for Crystallography (Vol. C)'

loop_
_geom_angle_atom_site_label_1
_geom_angle_atom_site_label_2
_geom_angle_atom_site_label_3
_geom_angle
_geom_angle_publ_flag
C2 S1 C7A 90.7(2) yes
C32 S31 C37A 91.0(2) yes
C21 O23 C24 117.8(5) yes
C51 O53 C54 117.1(6) yes
C321 O323 C324 118.7(6) yes
C351 O353 C354 116.9(5) yes
C6 N7 C7A 115.9(4) yes
C36 N37 C37A 116.2(4) yes
S1 C2 C21 122.2(4) yes
C3 C2 C21 124.8(5) no
S1 C2 C3 113.0(4) yes
C2 C3 C3A 113.2(4) no
C3 C3A C4 131.4(4) no
C3 C3A C7A 112.0(4) no
C4 C3A C7A 116.6(4) no
C3A C4 C5 116.4(4) no
C5 C4 C41 123.5(4) no
C3A C4 C41 120.1(4) no
C4 C5 C6 121.5(4) no
C4 C5 C51 121.2(4) no
C6 C5 C51 117.3(4) no
N7 C6 C61 116.0(4) yes
C5 C6 C61 121.8(4) no
N7 C6 C5 122.2(5) yes
N7 C7A C3A 127.5(4) yes
S1 C7A C3A 111.1(3) yes
S1 C7A N7 121.4(4) yes
O22 C21 C2 123.8(5) yes
O23 C21 C2 112.6(5) yes
O22 C21 O23 123.6(5) yes
O23 C24 C25 114.6(8) yes
C4 C41 C42 120.0(5) no
C4 C41 C46 121.6(5) no
C42 C41 C46 118.5(5) no
C41 C42 C43 119.3(6) no
C42 C43 C44 120.3(7) no
Br1 C44 C43 119.6(6) yes
Br1 C44 C45 119.2(6) yes
C43 C44 C45 121.2(6) no
C44 C45 C46 119.3(7) no
C41 C46 C45 121.4(6) no
O52 C51 C5 125.7(5) yes
O53 C51 C5 110.8(5) yes
O52 C51 O53 123.3(5) yes
O53 C54 C55 107.2(6) yes
C2 C3 H3 123.43 no
C3A C3 H3 123.41 no
H24A C24 H24B 107.59 no
C25 C24 H24A 108.58 no
C25 C24 H24B 108.59 no
O23 C24 H24A 108.66 no
O23 C24 H24B 108.65 no
H25A C25 H25C 109.26 no
H25B C25 H25C 109.53 no
C24 C25 H25A 109.45 no
C24 C25 H25B 109.66 no
C24 C25 H25C 109.53 no
H25A C25 H25B 109.39 no
C43 C42 H42 120.39 no
C41 C42 H42 120.36 no
C42 C43 H43 119.83 no
C44 C43 H43 119.82 no
C44 C45 H45 120.35 no
C46 C45 H45 120.32 no
C45 C46 H46 119.31 no
C41 C46 H46 119.31 no
O53 C54 H54A 110.38 no
O53 C54 H54B 110.31 no
H54A C54 H54B 108.60 no
C55 C54 H54A 110.21 no
C55 C54 H54B 110.12 no
C54 C55 H55B 109.36 no
C54 C55 H55C 109.42 no
H55A C55 H55B 109.53 no
H55A C55 H55C 109.61 no
C54 C55 H55A 109.32 no
H55B C55 H55C 109.58 no
H61A C61 H61C 109.45 no
H61B C61 H61C 109.48 no
H61A C61 H61B 109.48 no
C6 C61 H61A 109.47 no
C6 C61 H61B 109.50 no
C6 C61 H61C 109.44 no
S31 C32 C33 113.4(4) yes
S31 C32 C321 121.8(4) yes
C33 C32 C321 124.7(5) no
C32 C33 C33A 112.5(5) no
C33 C33A C34 131.2(4) no
C33 C33A C37A 111.6(4) no
C34 C33A C37A 117.2(4) no
C33A C34 C35 117.2(4) no
C33A C34 C341 119.8(4) no
C35 C34 C341 123.0(4) no
C34 C35 C36 120.6(5) no
C34 C35 C351 121.2(4) no
C36 C35 C351 118.0(4) no
N37 C36 C35 122.3(4) yes
N37 C36 C361 115.4(5) yes
C35 C36 C361 122.3(5) no
S31 C37A N37 121.9(4) yes
S31 C37A C33A 111.6(4) yes
N37 C37A C33A 126.5(5) yes
C32 C33 H33 123.75 no
C33A C33 H33 123.78 no
O323 C321 C32 110.3(6) yes
O322 C321 O323 126.4(6) yes
O322 C321 C32 123.2(6) yes
O323 C324 C325 107.8(8) yes
C342 C341 C346 118.6(4) no
C34 C341 C346 121.5(4) no
C34 C341 C342 119.9(4) no
C341 C342 C343 121.3(4) no
C342 C343 C344 118.0(4) no
Br2 C344 C345 120.2(4) yes
Br2 C344 C343 117.5(3) yes
C343 C344 C345 122.3(4) no
C344 C345 C346 119.0(5) no
C341 C346 C345 120.7(4) no
O352 C351 O353 124.6(5) yes
O352 C351 C35 124.3(5) yes
O353 C351 C35 111.1(4) yes
O353 C354 C355 109.1(6) yes
O323 C324 H32A 110.14 no
O323 C324 H32B 110.12 no
C325 C324 H32A 110.19 no
C325 C324 H32B 110.15 no
H32A C324 H32B 108.43 no
C324 C325 H32C 109.45 no
C324 C325 H32D 109.51 no
C324 C325 H32E 109.49 no
H32C C325 H32D 109.46 no
H32C C325 H32E 109.45 no
H32D C325 H32E 109.47 no
C341 C342 H342 119.34 no
C343 C342 H342 119.41 no
C342 C343 H343 120.95 no
C344 C343 H343 121.03 no
C344 C345 H345 120.48 no
C346 C345 H345 120.47 no
C341 C346 H346 119.64 no
C345 C346 H346 119.62 no
O353 C354 H35A 109.86 no
O353 C354 H35B 109.87 no
C355 C354 H35A 109.84 no
C355 C354 H35B 109.86 no
H35A C354 H35B 108.32 no
C354 C355 H35C 109.46 no
C354 C355 H35D 109.39 no
C354 C355 H35E 109.48 no
H35C C355 H35D 109.45 no
H35C C355 H35E 109.56 no
H35D C355 H35E 109.48 no
C36 C361 H36A 109.48 no
C36 C361 H36B 109.46 no
C36 C361 H36C 109.51 no
H36A C361 H36B 109.45 no
H36A C361 H36C 109.46 no
H36B C361 H36C 109.46 no

loop_
_geom_bond_atom_site_label_1
_geom_bond_atom_site_label_2
_geom_bond_site_symmetry_1
_geom_bond_site_symmetry_2
_geom_bond_distance
_geom_bond_publ_flag
Br1 C44 . . 1.900(6) yes
Br2 C344 . . 1.904(5) yes
S1 C7A . . 1.747(5) yes
S1 C2 . . 1.735(5) yes
S31 C32 . . 1.729(6) yes
S31 C37A . . 1.734(5) yes
O22 C21 . . 1.208(7) yes
O23 C24 . . 1.447(10) yes
O23 C21 . . 1.330(6) yes
O52 C51 . . 1.192(8) yes
O53 C51 . . 1.320(7) yes
O53 C54 . . 1.466(7) yes
O322 C321 . . 1.197(10) yes
O323 C321 . . 1.321(8) yes
O323 C324 . . 1.445(9) yes
O352 C351 . . 1.198(7) yes
O353 C354 . . 1.449(8) yes
O353 C351 . . 1.321(7) yes
N7 C6 . . 1.328(6) yes
N7 C7A . . 1.324(6) yes
N37 C36 . . 1.337(7) yes
N37 C37A . . 1.329(7) yes
C2 C21 . . 1.466(7) no
C2 C3 . . 1.352(6) no
C3 C3A . . 1.418(7) no
C3A C4 . . 1.410(6) no
C3A C7A . . 1.403(6) no
C4 C41 . . 1.474(7) no
C4 C5 . . 1.395(7) no
C5 C51 . . 1.495(7) no
C5 C6 . . 1.411(7) no
C6 C61 . . 1.511(7) no
C24 C25 . . 1.316(15) no
C41 C42 . . 1.396(8) no
C41 C46 . . 1.401(8) no
C42 C43 . . 1.400(8) no
C43 C44 . . 1.353(11) no
C44 C45 . . 1.382(11) no
C45 C46 . . 1.360(9) no
C54 C55 . . 1.513(13) no
C3 H3 . . 0.9301 no
C24 H24A . . 0.9697 no
C24 H24B . . 0.9703 no
C25 H25C . . 0.9605 no
C25 H25A . . 0.9619 no
C25 H25B . . 0.9589 no
C42 H42 . . 0.9303 no
C43 H43 . . 0.9298 no
C45 H45 . . 0.9301 no
C46 H46 . . 0.9296 no
C54 H54A . . 0.9689 no
C54 H54B . . 0.9702 no
C55 H55C . . 0.9588 no
C55 H55A . . 0.9596 no
C55 H55B . . 0.9598 no
C61 H61B . . 0.9596 no
C61 H61C . . 0.9602 no
C61 H61A . . 0.9602 no
C32 C33 . . 1.358(7) no
C32 C321 . . 1.483(8) no
C33 C33A . . 1.432(7) no
C33A C34 . . 1.404(6) no
C33A C37A . . 1.408(7) no
C34 C35 . . 1.389(6) no
C34 C341 . . 1.489(6) no
C35 C36 . . 1.425(7) no
C35 C351 . . 1.499(7) no
C36 C361 . . 1.509(8) no
C33 H33 . . 0.9299 no
C324 C325 . . 1.464(14) no
C341 C346 . . 1.391(6) no
C341 C342 . . 1.389(6) no
C342 C343 . . 1.387(7) no
C343 C344 . . 1.375(7) no
C344 C345 . . 1.372(7) no
C345 C346 . . 1.377(7) no
C354 C355 . . 1.425(12) no
C324 H32A . . 0.9699 no
C324 H32B . . 0.9704 no
C325 H32C . . 0.9604 no
C325 H32D . . 0.9598 no
C325 H32E . . 0.9601 no
C342 H342 . . 0.9301 no
C343 H343 . . 0.9297 no
C345 H345 . . 0.9300 no
C346 H346 . . 0.9297 no
C354 H35A . . 0.9697 no
C354 H35B . . 0.9698 no
C355 H35C . . 0.9597 no
C355 H35D . . 0.9603 no
C355 H35E . . 0.9592 no
C361 H36A . . 0.9603 no
C361 H36B . . 0.9600 no
C361 H36C . . 0.9600 no

loop_
_geom_hbond_atom_site_label_D
_geom_hbond_atom_site_label_H
_geom_hbond_atom_site_label_A
_geom_hbond_site_symmetry_A
_geom_hbond_distance_DH
_geom_hbond_distance_HA
_geom_hbond_distance_DA
_geom_hbond_angle_DHA
_geom_hbond_publ_flag
C324 H32B O22 3_556 0.97 2.55 3.431(8) 151 yes
C54 H54B O52 . 0.97 2.29 2.660(9) 102 yes
C24 H24A O22 . 0.97 2.36 2.688(9) 99 yes
C324 H32A O322 . 0.97 2.42 2.742(9) 99 yes
C354 H35B O352 . 0.97 2.47 2.675(9) 91 yes

loop_
_cod_related_entry_id
_cod_related_entry_database
_cod_related_entry_code
1 ChemSpider 24732016
